data_2020445
loop_
_publ_author_name
'Bartashevich, E. V.'
'Batalov, V. I.'
'Yushina, I. D.'
'Stash, A. I.'
'Chen, Y. S.'

_publ_contact_author 'Adam Stash'
_publ_section_title
;
 Nontypical iodine--halogen bonds in the crystal structure of
 (3<i>E</i>)-8-chloro-3-iodomethylidene-2,3-dihydro-1,4-oxazino[2,3,4-<i>ij</i>]quinolin-4-ium
 triiodide
;
_journal_coeditor_code LG3186
_journal_issue 4
_journal_name_full 'Acta Crystallographica Section C'
_journal_page_first 341
_journal_page_last 345
_journal_paper_doi 10.1107/S2053229616003934
_journal_volume 72
_journal_year 2016
_chemical_formula_iupac 'C12 H8 Cl I N O +, I3 -'
_chemical_formula_moiety 'C12 H8 Cl I N O +, I3 -'
_chemical_formula_sum 'C12 H8 Cl I4 N O'
_chemical_formula_weight 725.24
_chemical_name_systematic
'(3<i>E</i>)-8-Chloro-3-iodomethylidene-2,3-dihydro-1,4-oxazino[2,3,4-<i>ij</i>]quinolin-4-ium triiodide'
_space_group_crystal_system monoclinic
_space_group_IT_number 14
_space_group_name_Hall '-P 2yn'
_space_group_name_H-M_alt 'P 1 21/n 1'
_symmetry_space_group_name_Hall '-P 2yn'
_symmetry_space_group_name_H-M 'P 1 21/n 1'
_atom_sites_solution_hydrogens geom
_atom_sites_solution_primary difmap
_atom_sites_solution_secondary difmap
_audit_creation_method SHELXL-2013
_cell_angle_alpha 90
_cell_angle_beta 101.6439(7)
_cell_angle_gamma 90
_cell_formula_units_Z 4
_cell_length_a 7.6227(2)
_cell_length_b 13.9464(4)
_cell_length_c 16.0161(4)
_cell_measurement_reflns_used 9796
_cell_measurement_temperature 100(2)
_cell_measurement_theta_max 17.160
_cell_measurement_theta_min 2.324
_cell_volume 1667.62(8)
_computing_cell_refinement
;
SAINT (Bruker, 2013)
;
_computing_data_collection
;
APEX2 (Bruker, 2013)
;
_computing_data_reduction
;
SAINT (Bruker, 2013)
;
_computing_molecular_graphics
;
SHELXTL (Bruker, 2013) and <i>ACD</i>/<i>ChemSketch</i>
(Advanced Chemistry Development Inc., 2015)
;
_computing_publication_material
;
SHELXTL (Bruker, 2013)
;
_computing_structure_refinement
;
SHELXL2013 (Sheldrick, 2015)
;
_computing_structure_solution
;
SHELXS97 (Sheldrick, 2008)
;
_diffrn_ambient_temperature 100(2)
_diffrn_measured_fraction_theta_full 0.994
_diffrn_measured_fraction_theta_max 0.996
_diffrn_measurement_device_type 'Bruker APEXII CCD'
_diffrn_measurement_method \f-scan
_diffrn_radiation_monochromator 'diamond (111)'
_diffrn_radiation_source 'Advanced photon source'
_diffrn_radiation_type synchrotron
_diffrn_radiation_wavelength 0.41328
_diffrn_reflns_av_R_equivalents 0.0478
_diffrn_reflns_limit_h_max 10
_diffrn_reflns_limit_h_min -10
_diffrn_reflns_limit_k_max 19
_diffrn_reflns_limit_k_min -19
_diffrn_reflns_limit_l_max 20
_diffrn_reflns_limit_l_min -22
_diffrn_reflns_number 45635
_diffrn_reflns_theta_full 14.357
_diffrn_reflns_theta_max 17.172
_diffrn_reflns_theta_min 1.510
_exptl_absorpt_coefficient_mu 1.753
_exptl_absorpt_correction_T_max 0.955
_exptl_absorpt_correction_T_min 0.842
_exptl_absorpt_correction_type multi-scan
_exptl_absorpt_process_details
;
(SADABS; Bruker, 2013)
;
_exptl_crystal_colour brown
_exptl_crystal_density_diffrn 2.889
_exptl_crystal_description prism
_exptl_crystal_F_000 1296
_exptl_crystal_size_max 0.042
_exptl_crystal_size_mid 0.028
_exptl_crystal_size_min 0.010
_refine_diff_density_max 0.591
_refine_diff_density_min -0.522
_refine_ls_extinction_method none
_refine_ls_goodness_of_fit_ref 1.040
_refine_ls_hydrogen_treatment constr
_refine_ls_matrix_type full
_refine_ls_number_parameters 172
_refine_ls_number_reflns 5066
_refine_ls_number_restraints 0
_refine_ls_restrained_S_all 1.040
_refine_ls_R_factor_all 0.0213
_refine_ls_R_factor_gt 0.0163
_refine_ls_shift/su_max 0.002
_refine_ls_shift/su_mean 0.000
_refine_ls_structure_factor_coef Fsqd
_refine_ls_weighting_details 'w=1/[\s^2^(Fo^2^)+(0.0066P)^2^+1.3647P] where P=(Fo^2^+2Fc^2^)/3'
_refine_ls_weighting_scheme calc
_refine_ls_wR_factor_gt 0.0336
_refine_ls_wR_factor_ref 0.0350
_reflns_number_gt 4500
_reflns_number_total 5066
_reflns_threshold_expression 'I > 2\s(I)'
_cod_data_source_file lg3186sup1.cif
_cod_data_source_block I
_cod_depositor_comments 'Adding full bibliography for 2020445.cif.'
_cod_database_code 2020445
_cod_database_fobs_code 2020445
_shelx_space_group_comment
;
The symmetry employed for this shelxl refinement is uniquely defined
by the following loop, which should always be used as a source of
symmetry information in preference to the above space-group names.
They are only intended as comments.
;
_shelxl_version_number 2.013

loop_
_space_group_symop_operation_xyz
'x, y, z'
'-x+1/2, y+1/2, -z+1/2'
'-x, -y, -z'
'x-1/2, -y-1/2, z-1/2'

loop_
_atom_site_type_symbol
_atom_site_label
_atom_site_fract_x
_atom_site_fract_y
_atom_site_fract_z
_atom_site_U_iso_or_equiv
_atom_site_adp_type
_atom_site_calc_flag
_atom_site_occupancy
I I1 0.66498(2) 0.62361(2) 0.89967(2) 0.01440(3) Uani d 1
I I2 0.73791(2) 0.93112(2) 0.88024(2) 0.01641(3) Uani d 1
I I3 0.56775(2) 0.82664(2) 0.72026(2) 0.01462(3) Uani d 1
I I4 0.41517(2) 0.71760(2) 0.57124(2) 0.01730(4) Uani d 1
Cl Cl1 0.31958(7) 0.08762(4) 0.56172(3) 0.01759(10) Uani d 1
O O1 0.5294(2) 0.31342(10) 0.87713(9) 0.0146(3) Uani d 1
N N1 0.3789(2) 0.40884(12) 0.72295(11) 0.0122(3) Uani d 1
C C1 0.2998(3) 0.45397(14) 0.65133(13) 0.0151(4) Uani d 1
H H1 0.2873 0.5217 0.6516 0.018 Uiso calc 1
C C2 0.2358(3) 0.40311(15) 0.57665(14) 0.0166(4) Uani d 1
H H2 0.1778 0.4360 0.5267 0.020 Uiso calc 1
C C3 0.2567(3) 0.30512(15) 0.57515(14) 0.0153(4) Uani d 1
H H3 0.2150 0.2705 0.5239 0.018 Uiso calc 1
C C4 0.3397(3) 0.25623(14) 0.64956(13) 0.0117(4) Uani d 1
C C5 0.3740(3) 0.15615(14) 0.65342(13) 0.0138(4) Uani d 1
C C6 0.4558(3) 0.11316(14) 0.72781(14) 0.0172(4) Uani d 1
H H6 0.4793 0.0462 0.7286 0.021 Uiso calc 1
C C7 0.5055(3) 0.16687(14) 0.80322(14) 0.0166(4) Uani d 1
H H7 0.5597 0.1356 0.8547 0.020 Uiso calc 1
C C8 0.4766(3) 0.26435(14) 0.80322(13) 0.0129(4) Uani d 1
C C9 0.3973(3) 0.30951(14) 0.72569(12) 0.0110(3) Uani d 1
C C10 0.4431(3) 0.40542(14) 0.87812(13) 0.0140(4) Uani d 1
H H101 0.5007 0.4417 0.9295 0.017 Uiso calc 1
H H102 0.3154 0.3961 0.8803 0.017 Uiso calc 1
C C11 0.4574(3) 0.46079(14) 0.79981(13) 0.0122(4) Uani d 1
C C12 0.5393(3) 0.54442(14) 0.79424(13) 0.0137(4) Uani d 1
H H12 0.5404 0.5692 0.7391 0.016 Uiso calc 1

loop_
_atom_site_aniso_label
_atom_site_aniso_U_11
_atom_site_aniso_U_22
_atom_site_aniso_U_33
_atom_site_aniso_U_12
_atom_site_aniso_U_13
_atom_site_aniso_U_23
I1 0.01625(7) 0.01324(6) 0.01395(6) -0.00313(5) 0.00358(5) -0.00033(5)
I2 0.01699(7) 0.01690(6) 0.01509(7) 0.00253(5) 0.00264(5) -0.00017(5)
I3 0.01396(6) 0.01403(6) 0.01650(7) 0.00317(5) 0.00456(5) 0.00226(5)
I4 0.02154(7) 0.01424(6) 0.01651(7) 0.00171(5) 0.00477(6) 0.00024(5)
Cl1 0.0181(2) 0.0159(2) 0.0182(2) -0.00220(18) 0.00227(19) -0.00602(18)
O1 0.0193(7) 0.0118(6) 0.0118(7) 0.0022(5) 0.0013(6) 0.0010(5)
N1 0.0136(8) 0.0117(7) 0.0114(8) -0.0001(6) 0.0033(6) 0.0008(6)
C1 0.0169(9) 0.0137(8) 0.0145(9) 0.0020(7) 0.0024(8) 0.0026(7)
C2 0.0173(10) 0.0192(9) 0.0128(9) 0.0016(8) 0.0017(8) 0.0022(8)
C3 0.0133(9) 0.0192(9) 0.0135(9) -0.0011(8) 0.0025(8) -0.0016(8)
C4 0.0089(8) 0.0133(8) 0.0135(9) -0.0014(7) 0.0034(7) -0.0002(7)
C5 0.0131(9) 0.0129(8) 0.0163(9) -0.0023(7) 0.0050(8) -0.0036(7)
C6 0.0189(10) 0.0110(8) 0.0218(11) -0.0008(7) 0.0040(9) 0.0012(8)
C7 0.0191(10) 0.0142(9) 0.0161(10) 0.0014(8) 0.0030(8) 0.0030(7)
C8 0.0123(8) 0.0126(8) 0.0137(9) -0.0008(7) 0.0023(7) 0.0010(7)
C9 0.0102(8) 0.0114(8) 0.0119(9) 0.0007(7) 0.0033(7) 0.0003(7)
C10 0.0158(9) 0.0116(8) 0.0148(9) 0.0001(7) 0.0040(8) 0.0000(7)
C11 0.0135(9) 0.0117(8) 0.0112(8) 0.0007(7) 0.0018(7) 0.0020(7)
C12 0.0151(9) 0.0128(8) 0.0133(9) -0.0009(7) 0.0032(8) -0.0010(7)

loop_
_atom_type_symbol
_atom_type_description
_atom_type_scat_dispersion_real
_atom_type_scat_dispersion_imag
_atom_type_scat_source
C C 0.0000 0.0000 'International Tables Vol C Tables 4.2.6.8 and 6.1.1.4'
H H 0.0000 0.0000 'International Tables Vol C Tables 4.2.6.8 and 6.1.1.4'
N N 0.0000 0.0010 'International Tables Vol C Tables 4.2.6.8 and 6.1.1.4'
O O 0.0020 0.0020 'International Tables Vol C Tables 4.2.6.8 and 6.1.1.4'
Cl Cl 0.0550 0.0530 'International Tables Vol C Tables 4.2.6.8 and 6.1.1.4'
I I -1.9000 0.6850 'International Tables Vol C Tables 4.2.6.8 and 6.1.1.4'

loop_
_geom_angle_atom_site_label_1
_geom_angle_atom_site_label_2
_geom_angle_atom_site_label_3
_geom_angle
I4 I3 I2 176.897(6)
C8 O1 C10 113.73(15)
C1 N1 C9 121.30(17)
C1 N1 C11 121.96(17)
C9 N1 C11 116.66(16)
N1 C1 C2 121.02(19)
N1 C1 H1 119.5
C2 C1 H1 119.5
C3 C2 C1 119.96(19)
C3 C2 H2 120.0
C1 C2 H2 120.0
C2 C3 C4 119.99(19)
C2 C3 H3 120.0
C4 C3 H3 120.0
C3 C4 C5 124.10(19)
C3 C4 C9 118.81(18)
C5 C4 C9 117.08(18)
C6 C5 C4 121.13(19)
C6 C5 Cl1 119.11(16)
C4 C5 Cl1 119.72(16)
C5 C6 C7 120.76(19)
C5 C6 H6 119.6
C7 C6 H6 119.6
C8 C7 C6 120.67(19)
C8 C7 H7 119.7
C6 C7 H7 119.7
O1 C8 C7 118.60(18)
O1 C8 C9 122.72(17)
C7 C8 C9 118.66(19)
N1 C9 C8 119.55(17)
N1 C9 C4 118.81(17)
C8 C9 C4 121.62(18)
O1 C10 C11 109.83(17)
O1 C10 H101 109.7
C11 C10 H101 109.7
O1 C10 H102 109.7
C11 C10 H102 109.7
H101 C10 H102 108.2
C12 C11 N1 119.93(18)
C12 C11 C10 128.45(19)
N1 C11 C10 111.49(16)
C11 C12 I1 123.66(16)
C11 C12 H12 118.2
I1 C12 H12 118.2

loop_
_geom_bond_atom_site_label_1
_geom_bond_atom_site_label_2
_geom_bond_distance
I1 C12 2.082(2)
I2 I3 3.0048(2)
I3 I4 2.8708(2)
Cl1 C5 1.731(2)
O1 C8 1.356(2)
O1 C10 1.443(2)
N1 C1 1.340(3)
N1 C9 1.392(2)
N1 C11 1.450(3)
C1 C2 1.391(3)
C1 H1 0.9500
C2 C3 1.377(3)
C2 H2 0.9500
C3 C4 1.408(3)
C3 H3 0.9500
C4 C5 1.419(3)
C4 C9 1.420(3)
C5 C6 1.367(3)
C6 C7 1.407(3)
C6 H6 0.9500
C7 C8 1.377(3)
C7 H7 0.9500
C8 C9 1.414(3)
C10 C11 1.496(3)
C10 H101 0.9900
C10 H102 0.9900
C11 C12 1.334(3)
C12 H12 0.9500
